data_4348316
loop_
_publ_author_name
'Goettel, James T.'
'Kostiuk, Nathan'
'Gerken, Michael'

_publ_section_title
;
 Interactions between SF4 and Fluoride: A Crystallographic Study of
 Solvolysis Products of SF4&#x00B7;Nitrogen-Base Adducts by HF.
;
_journal_issue 14
_journal_name_full 'Inorganic chemistry'
_journal_page_first 7126
_journal_page_last 7134
_journal_paper_doi 10.1021/acs.inorgchem.6b01112
_journal_volume 55
_journal_year 2016
_chemical_formula_sum 'C5 H6 F5 N S'
_chemical_formula_weight 207.17
_space_group_IT_number 61
_space_group_name_Hall '-P 2ac 2ab'
_space_group_name_H-M_alt 'P b c a'
_symmetry_cell_setting orthorhombic
_symmetry_space_group_name_H-M 'P b c a'
_atom_sites_solution_hydrogens geom
_atom_sites_solution_primary direct
_atom_sites_solution_secondary difmap
_audit_creation_method SHELXL-97
_cell_angle_alpha 90.00
_cell_angle_beta 90.00
_cell_angle_gamma 90.00
_cell_formula_units_Z 16
_cell_length_a 13.919(4)
_cell_length_b 13.681(4)
_cell_length_c 17.101(4)
_cell_measurement_temperature 153(2)
_cell_volume 3256.5(15)
_computing_cell_refinement 'APEX2 (Bruker, 2006)'
_computing_data_collection 'APEX2 (Bruker, 2006)'
_computing_data_reduction 'SAINT-Plus (Bruker, 2006)'
_computing_structure_refinement 'SHELXL-97 (Sheldrick, 2008)'
_computing_structure_solution 'SHELXS-97 (Sheldrick, 2008)'
_diffrn_ambient_temperature 153(2)
_diffrn_measured_fraction_theta_full 0.954
_diffrn_measured_fraction_theta_max 0.954
_diffrn_measurement_device_type 'Bruker Smart Apex II'
_diffrn_radiation_monochromator graphite
_diffrn_radiation_source 'fine-focus sealed tube'
_diffrn_radiation_type MoK\a
_diffrn_radiation_wavelength 0.71073
_diffrn_reflns_av_R_equivalents 0.0250
_diffrn_reflns_av_sigmaI/netI 0.0137
_diffrn_reflns_limit_h_max 17
_diffrn_reflns_limit_h_min -18
_diffrn_reflns_limit_k_max 17
_diffrn_reflns_limit_k_min -17
_diffrn_reflns_limit_l_max 23
_diffrn_reflns_limit_l_min -23
_diffrn_reflns_number 35850
_diffrn_reflns_theta_full 28.81
_diffrn_reflns_theta_max 28.81
_diffrn_reflns_theta_min 2.38
_exptl_absorpt_coefficient_mu 0.428
_exptl_absorpt_correction_T_max 0.7456
_exptl_absorpt_correction_T_min 0.6382
_exptl_absorpt_correction_type multi-scan
_exptl_absorpt_process_details
; 
SADABS (Sheldrick, 2004)
;
_exptl_crystal_colour colourless
_exptl_crystal_density_diffrn 1.690
_exptl_crystal_density_method 'not measured'
_exptl_crystal_description needle
_exptl_crystal_F_000 1664
_exptl_crystal_size_max 1.38
_exptl_crystal_size_mid 0.36
_exptl_crystal_size_min 0.31
_refine_diff_density_max 0.227
_refine_diff_density_min -0.371
_refine_diff_density_rms 0.062
_refine_ls_extinction_method none
_refine_ls_goodness_of_fit_ref 1.093
_refine_ls_hydrogen_treatment mixed
_refine_ls_matrix_type full
_refine_ls_number_parameters 225
_refine_ls_number_reflns 4062
_refine_ls_number_restraints 0
_refine_ls_restrained_S_all 1.093
_refine_ls_R_factor_all 0.0442
_refine_ls_R_factor_gt 0.0298
_refine_ls_shift/su_max 0.000
_refine_ls_shift/su_mean 0.000
_refine_ls_structure_factor_coef Fsqd
_refine_ls_weighting_details 'calc w=1/[\s^2^(Fo^2^)+(0.0436P)^2^+0.7917P] where P=(Fo^2^+2Fc^2^)/3'
_refine_ls_weighting_scheme calc
_refine_ls_wR_factor_gt 0.0805
_refine_ls_wR_factor_ref 0.0936
_reflns_number_gt 3137
_reflns_number_total 4062
_reflns_threshold_expression >2sigma(I)
_cod_data_source_file ic6b01112_si_002.cif
_cod_data_source_block mg11019_0ma
_cod_original_cell_volume 3256.4(15)
_cod_original_sg_symbol_H-M Pbca
_cod_database_code 4348316

loop_
_symmetry_equiv_pos_as_xyz
'x, y, z'
'-x+1/2, -y, z+1/2'
'-x, y+1/2, -z+1/2'
'x+1/2, -y+1/2, -z'
'-x, -y, -z'
'x-1/2, y, -z-1/2'
'x, -y-1/2, z-1/2'
'-x-1/2, y-1/2, z'

loop_
_atom_site_label
_atom_site_type_symbol
_atom_site_fract_x
_atom_site_fract_y
_atom_site_fract_z
_atom_site_U_iso_or_equiv
_atom_site_adp_type
_atom_site_occupancy
_atom_site_symmetry_multiplicity
_atom_site_calc_flag
_atom_site_refinement_flags
S1 S 0.24679(2) 0.23565(3) 0.250382(17) 0.02952(10) Uani 1 1 d .
F1 F 0.24249(7) 0.11488(7) 0.24027(5) 0.0475(2) Uani 1 1 d .
F2 F 0.30730(6) 0.23832(7) 0.17485(5) 0.0480(2) Uani 1 1 d .
F3 F 0.32876(6) 0.21916(7) 0.30939(5) 0.0488(2) Uani 1 1 d .
F4 F 0.26759(8) 0.35522(7) 0.25913(6) 0.0551(3) Uani 1 1 d .
S2 S 0.00763(2) 0.25835(3) 0.002620(18) 0.02956(10) Uani 1 1 d .
F5 F -0.00253(7) 0.13743(7) 0.00832(6) 0.0509(2) Uani 1 1 d .
F6 F -0.05350(6) 0.25309(7) -0.07260(5) 0.0475(2) Uani 1 1 d .
F7 F -0.07430(6) 0.26469(7) 0.06276(5) 0.0488(2) Uani 1 1 d .
F8 F 0.00103(7) 0.37972(7) -0.00431(5) 0.0486(2) Uani 1 1 d .
N1 N 0.21924(8) 0.08480(8) 0.45498(6) 0.0278(2) Uani 1 1 d .
C1 C 0.23908(10) 0.00043(9) 0.41871(8) 0.0318(3) Uani 1 1 d .
H1 H 0.2301 -0.0047 0.3638 0.038 Uiso 1 1 calc R
C2 C 0.27243(10) -0.07917(9) 0.46034(8) 0.0346(3) Uani 1 1 d .
H2 H 0.2863 -0.1390 0.4344 0.042 Uiso 1 1 calc R
C3 C 0.28523(10) -0.07068(10) 0.53986(8) 0.0356(3) Uani 1 1 d .
H3 H 0.3082 -0.1247 0.5693 0.043 Uiso 1 1 calc R
C4 C 0.26451(10) 0.01696(11) 0.57677(8) 0.0368(3) Uani 1 1 d .
H4 H 0.2728 0.0239 0.6316 0.044 Uiso 1 1 calc R
C5 C 0.23155(10) 0.09386(10) 0.53198(7) 0.0322(3) Uani 1 1 d .
H5 H 0.2174 0.1545 0.5565 0.039 Uiso 1 1 calc R
N2 N 0.04396(8) 0.40480(8) 0.21143(6) 0.0286(2) Uani 1 1 d .
C6 C 0.04190(10) 0.40184(9) 0.28925(7) 0.0324(3) Uani 1 1 d .
H6 H 0.0618 0.3440 0.3154 0.039 Uiso 1 1 calc R
C7 C 0.01155(10) 0.48085(10) 0.33273(8) 0.0345(3) Uani 1 1 d .
H7 H 0.0104 0.4779 0.3882 0.041 Uiso 1 1 calc R
C8 C -0.01728(10) 0.56470(10) 0.29388(8) 0.0333(3) Uani 1 1 d .
H8 H -0.0383 0.6202 0.3225 0.040 Uiso 1 1 calc R
C9 C -0.01524(10) 0.56685(10) 0.21336(8) 0.0344(3) Uani 1 1 d .
H9 H -0.0353 0.6236 0.1859 0.041 Uiso 1 1 calc R
C10 C 0.01633(10) 0.48561(10) 0.17307(8) 0.0325(3) Uani 1 1 d .
H10 H 0.0185 0.4869 0.1176 0.039 Uiso 1 1 calc R
F9 F 0.14882(6) 0.22248(5) 0.38506(4) 0.02945(18) Uani 1 1 d .
H11 H 0.1894(13) 0.1441(14) 0.4234(11) 0.074(6) Uiso 1 1 d .
F10 F 0.10643(6) 0.26608(5) 0.13783(4) 0.03011(18) Uani 1 1 d .
H12 H 0.0703(13) 0.3421(14) 0.1808(11) 0.074(6) Uiso 1 1 d .

loop_
_atom_site_aniso_label
_atom_site_aniso_U_11
_atom_site_aniso_U_22
_atom_site_aniso_U_33
_atom_site_aniso_U_23
_atom_site_aniso_U_13
_atom_site_aniso_U_12
S1 0.02787(18) 0.03903(19) 0.02165(18) -0.00146(13) 0.00065(12) 0.00167(12)
F1 0.0572(6) 0.0417(5) 0.0438(5) -0.0062(4) -0.0004(4) 0.0046(4)
F2 0.0375(5) 0.0746(6) 0.0319(4) -0.0008(4) 0.0127(4) 0.0000(4)
F3 0.0346(5) 0.0742(7) 0.0375(5) -0.0049(4) -0.0119(4) 0.0064(4)
F4 0.0650(6) 0.0444(5) 0.0559(6) -0.0036(4) 0.0054(5) -0.0094(5)
S2 0.02747(18) 0.03935(19) 0.02186(18) 0.00036(12) -0.00045(11) 0.00050(12)
F5 0.0604(6) 0.0412(5) 0.0509(6) 0.0002(4) -0.0060(4) -0.0072(4)
F6 0.0374(5) 0.0730(6) 0.0320(4) 0.0021(4) -0.0126(4) -0.0032(4)
F7 0.0346(5) 0.0737(6) 0.0381(5) 0.0054(4) 0.0125(4) 0.0047(4)
F8 0.0601(6) 0.0415(5) 0.0441(5) 0.0029(4) 0.0020(4) 0.0077(4)
N1 0.0323(6) 0.0246(5) 0.0266(5) 0.0015(4) 0.0014(4) 0.0062(4)
C1 0.0404(7) 0.0298(6) 0.0251(7) -0.0029(5) 0.0008(5) 0.0056(5)
C2 0.0419(8) 0.0247(6) 0.0373(7) -0.0015(5) 0.0036(6) 0.0080(5)
C3 0.0382(7) 0.0323(7) 0.0362(7) 0.0096(5) 0.0043(6) 0.0100(6)
C4 0.0437(8) 0.0423(8) 0.0244(7) 0.0012(6) -0.0017(6) 0.0119(6)
C5 0.0400(7) 0.0300(6) 0.0267(6) -0.0046(5) -0.0006(5) 0.0094(5)
N2 0.0340(6) 0.0252(5) 0.0265(5) -0.0015(4) 0.0005(4) 0.0065(4)
C6 0.0387(7) 0.0306(6) 0.0279(7) 0.0059(5) 0.0023(5) 0.0097(6)
C7 0.0419(7) 0.0395(7) 0.0220(6) 0.0003(5) 0.0009(5) 0.0098(6)
C8 0.0352(7) 0.0291(6) 0.0356(7) -0.0049(5) 0.0008(6) 0.0081(5)
C9 0.0410(7) 0.0275(6) 0.0346(7) 0.0049(5) -0.0011(6) 0.0094(6)
C10 0.0420(7) 0.0325(7) 0.0231(6) 0.0030(5) -0.0013(5) 0.0067(6)
F9 0.0414(4) 0.0224(3) 0.0246(4) 0.0004(3) -0.0033(3) 0.0037(3)
F10 0.0420(4) 0.0237(3) 0.0246(4) 0.0002(3) 0.0025(3) 0.0040(3)

loop_
_atom_type_symbol
_atom_type_description
_atom_type_scat_dispersion_real
_atom_type_scat_dispersion_imag
_atom_type_scat_source
C C 0.0033 0.0016 'International Tables Vol C Tables 4.2.6.8 and 6.1.1.4'
H H 0.0000 0.0000 'International Tables Vol C Tables 4.2.6.8 and 6.1.1.4'
N N 0.0061 0.0033 'International Tables Vol C Tables 4.2.6.8 and 6.1.1.4'
F F 0.0171 0.0103 'International Tables Vol C Tables 4.2.6.8 and 6.1.1.4'
S S 0.1246 0.1234 'International Tables Vol C Tables 4.2.6.8 and 6.1.1.4'

loop_
_geom_angle_atom_site_label_1
_geom_angle_atom_site_label_2
_geom_angle_atom_site_label_3
_geom_angle
F3 S1 F2 98.49(5)
F3 S1 F1 87.10(5)
F2 S1 F1 87.48(5)
F3 S1 F4 87.49(6)
F2 S1 F4 87.53(5)
F1 S1 F4 172.03(5)
F3 S1 F9 78.70(4)
F2 S1 F9 176.49(4)
F1 S1 F9 90.25(4)
F4 S1 F9 94.42(4)
F3 S1 F10 176.94(4)
F2 S1 F10 78.46(4)
F1 S1 F10 92.96(4)
F4 S1 F10 92.14(4)
F9 S1 F10 104.35(3)
F7 S2 F6 98.69(6)
F7 S2 F5 87.36(5)
F6 S2 F5 87.46(5)
F7 S2 F8 87.16(5)
F6 S2 F8 87.53(5)
F5 S2 F8 171.93(5)
F7 S2 F10 78.59(5)
F6 S2 F10 177.23(4)
F5 S2 F10 91.84(4)
F8 S2 F10 92.87(4)
C5 N1 C1 120.73(11)
C5 N1 F9 117.66(8)
C1 N1 F9 121.46(9)
N1 C1 C2 120.67(13)
C3 C2 C1 119.09(12)
C2 C3 C4 119.76(12)
C5 C4 C3 118.43(13)
N1 C5 C4 121.33(12)
C6 N2 C10 120.50(11)
C6 N2 F10 120.00(8)
C10 N2 F10 119.42(9)
N2 C6 C7 121.46(12)
C6 C7 C8 118.66(13)
C9 C8 C7 119.41(12)
C8 C9 C10 119.25(12)
N2 C10 C9 120.72(13)
N1 F9 S1 105.59(4)
N2 F10 S2 106.97(4)
N2 F10 S1 90.56(4)
S2 F10 S1 161.76(3)

loop_
_geom_bond_atom_site_label_1
_geom_bond_atom_site_label_2
_geom_bond_distance
S1 F3 1.5398(9)
S1 F2 1.5425(9)
S1 F1 1.6622(11)
S1 F4 1.6680(11)
S1 F9 2.6826(9)
S1 F10 2.7739(9)
S2 F7 1.5382(9)
S2 F6 1.5440(9)
S2 F5 1.6632(11)
S2 F8 1.6671(11)
S2 F10 2.6923(9)
N1 C5 1.3337(17)
N1 C1 1.3391(16)
N1 F9 2.4367(13)
C1 C2 1.3814(18)
C2 C3 1.376(2)
C3 C4 1.3853(19)
C4 C5 1.3799(18)
N2 C6 1.3317(16)
N2 C10 1.3417(16)
N2 F10 2.4376(13)
C6 C7 1.3782(18)
C7 C8 1.3850(18)
C8 C9 1.3777(19)
C9 C10 1.3795(18)
